data_7236074
loop_
_publ_author_name
'Zhang, Lei'
'Qian, Jinjie'
'Yang, Wenbin'
'Kuang, Xiaofei'
'Zhang, Jun'
'Cui, Yixin'
'Wu, Weiming'
'Wu, Xiao-Yuan'
'Lu, Can-Zhong'
'Chen, Wen-Zhe'

_publ_section_title
;
 A (3,8)-connected metal--organic framework with a unique binuclear
 [Ni2(\m2-OH)(COO)2] node for high H2 and CO2 adsorption capacities
;
_journal_issue 30
_journal_name_full 'Journal of Materials Chemistry A'
_journal_page_first 15399
_journal_paper_doi 10.1039/C5TA03493K
_journal_volume 3
_journal_year 2015
_chemical_formula_sum 'C66 H88 N16 Ni2 O21'
_chemical_formula_weight 1558.94
_space_group_IT_number 36
_space_group_name_Hall 'C 2c -2'
_space_group_name_H-M_alt 'C m c 21'
_symmetry_cell_setting orthorhombic
_symmetry_space_group_name_H-M 'C m c 21'
_atom_sites_solution_hydrogens geom
_atom_sites_solution_primary direct
_atom_sites_solution_secondary difmap
_audit_creation_method SHELXL-97
_audit_update_record
;
2015-04-27 deposited with the CCDC.
2015-06-25 downloaded from the CCDC.
;
_cell_angle_alpha 90.00
_cell_angle_beta 90.00
_cell_angle_gamma 90.00
_cell_formula_units_Z 4
_cell_length_a 24.345(4)
_cell_length_b 20.477(3)
_cell_length_c 19.098(3)
_cell_measurement_reflns_used 14385
_cell_measurement_temperature 153(2)
_cell_measurement_theta_max 27.4971
_cell_measurement_theta_min 2.2571
_cell_volume 9521(3)
_computing_cell_refinement 'Bruker XSCANS'
_computing_data_collection 'Bruker XSCANS'
_computing_data_reduction 'Bruker SHELXTL'
_computing_molecular_graphics 'Bruker SHELXTL'
_computing_publication_material 'Bruker SHELXTL'
_computing_structure_refinement 'SHELXL-97 (Sheldrick, 1997)'
_computing_structure_solution 'SHELXS-97 (Sheldrick, 1990)'
_diffrn_ambient_temperature 153(2)
_diffrn_detector_area_resol_mean 28.5714
_diffrn_measured_fraction_theta_full 0.986
_diffrn_measured_fraction_theta_max 0.986
_diffrn_measurement_device_type 'Bruker P4'
_diffrn_measurement_method '\w scans'
_diffrn_radiation_monochromator graphite
_diffrn_radiation_source 'fine-focus sealed tube'
_diffrn_radiation_type MoK\a
_diffrn_radiation_wavelength 0.71073
_diffrn_reflns_av_R_equivalents 0.0168
_diffrn_reflns_av_unetI/netI 0.0222
_diffrn_reflns_limit_h_max 31
_diffrn_reflns_limit_h_min -28
_diffrn_reflns_limit_k_max 25
_diffrn_reflns_limit_k_min -24
_diffrn_reflns_limit_l_max 24
_diffrn_reflns_limit_l_min -24
_diffrn_reflns_number 29797
_diffrn_reflns_theta_full 27.50
_diffrn_reflns_theta_max 27.50
_diffrn_reflns_theta_min 2.26
_exptl_absorpt_coefficient_mu 0.460
_exptl_absorpt_correction_T_max 1.0000
_exptl_absorpt_correction_T_min 0.9372
_exptl_absorpt_correction_type multi-scan
_exptl_crystal_colour green
_exptl_crystal_density_diffrn 1.067
_exptl_crystal_density_method 'not measured'
_exptl_crystal_description block
_exptl_crystal_F_000 3224
_exptl_crystal_size_max 0.25
_exptl_crystal_size_mid 0.25
_exptl_crystal_size_min 0.20
_platon_squeeze_details
;
The contribution of disordered solvent molecules was treated as diffuse 
using the SQUEEZE procedure implemented in PLATON, 
subsequently a set of solvent-free diffraction intensities was produced. 
The final formula of 1 was figured out based on 
the SQUEEZE results, elemental analysis data and TGA data.
;
_refine_diff_density_max 0.530
_refine_diff_density_min -0.345
_refine_diff_density_rms 0.046
_refine_ls_abs_structure_details 'Flack H D (1983), Acta Cryst. A39, 876-881'
_refine_ls_abs_structure_Flack 0.00
_refine_ls_extinction_method none
_refine_ls_goodness_of_fit_ref 1.062
_refine_ls_hydrogen_treatment constr
_refine_ls_matrix_type full
_refine_ls_number_parameters 321
_refine_ls_number_reflns 10913
_refine_ls_number_restraints 1
_refine_ls_restrained_S_all 1.062
_refine_ls_R_factor_all 0.0307
_refine_ls_R_factor_gt 0.0298
_refine_ls_shift/su_max 0.001
_refine_ls_shift/su_mean 0.000
_refine_ls_structure_factor_coef Fsqd
_refine_ls_weighting_details 'calc w=1/[\s^2^(Fo^2^)+(0.0617P)^2^+0.0000P] where P=(Fo^2^+2Fc^2^)/3'
_refine_ls_weighting_scheme calc
_refine_ls_wR_factor_gt 0.0828
_refine_ls_wR_factor_ref 0.0836
_reflns_number_gt 10424
_reflns_number_total 10913
_reflns_threshold_expression >2sigma(I)
_cod_data_source_file c5ta03493k2.cif
_cod_data_source_block 1
_cod_depositor_comments
;
The following automatic conversions were performed:

data item '_exptl_absorpt_correction_type' value 'Multi-scan' was
changed to 'multi-scan' in accordance with the
/home/saulius/struct/COD-crude-data/automatic-downloads/DataCite-retrospective/RSC/depositions/lib/dictionaries/cif_core.dic
dictionary named 'cif_core.dic' version 2.4.2 last updated on
2011-04-26.

data item '_symmetry_cell_setting' value 'Orthorhombic' was changed
to 'orthorhombic' in accordance with the
/home/saulius/struct/COD-crude-data/automatic-downloads/DataCite-retrospective/RSC/depositions/lib/dictionaries/cif_core.dic
dictionary named 'cif_core.dic' version 2.4.2 last updated on
2011-04-26.

Automatic conversion script
Id: cif_fix_values 6909 2019-04-08 15:41:33Z antanas 
;
_cod_original_sg_symbol_H-M Cmc2(1)
_cod_database_code 7236074

loop_
_symmetry_equiv_pos_as_xyz
'x, y, z'
'-x, -y, z+1/2'
'x, -y, z+1/2'
'-x, y, z'
'x+1/2, y+1/2, z'
'-x+1/2, -y+1/2, z+1/2'
'x+1/2, -y+1/2, z+1/2'
'-x+1/2, y+1/2, z'

loop_
_atom_site_label
_atom_site_type_symbol
_atom_site_fract_x
_atom_site_fract_y
_atom_site_fract_z
_atom_site_U_iso_or_equiv
_atom_site_adp_type
_atom_site_occupancy
_atom_site_symmetry_multiplicity
_atom_site_calc_flag
_atom_site_refinement_flags
_atom_site_disorder_assembly
_atom_site_disorder_group
Ni1 Ni 0.070287(5) -0.225397(6) 0.890813(13) 0.01423(5) Uani 1 1 d . . .
O1 O 0.0000 -0.17919(5) 0.87457(5) 0.0058(2) Uani 1 2 d S . .
O2 O 0.04608(4) -0.25397(5) 0.98895(5) 0.0247(2) Uani 1 1 d . . .
O3 O -0.04590(4) -0.68859(4) 1.34688(5) 0.0238(2) Uani 1 1 d . . .
N1 N 0.09474(5) -0.19690(6) 0.79036(6) 0.0211(2) Uani 1 1 d . . .
N2 N 0.35569(5) -0.22647(5) 0.42106(7) 0.0240(3) Uani 1 1 d . . .
N3 N 0.10135(4) 0.13650(5) 0.42989(6) 0.0195(2) Uani 1 1 d . . .
N4 N 0.13486(6) -0.06592(6) 0.57308(7) 0.0335(3) Uani 1 1 d . . .
N5 N 0.19718(6) -0.15483(7) 0.56819(7) 0.0350(3) Uani 1 1 d . . .
N6 N 0.20256(5) -0.07081(6) 0.48266(7) 0.0304(3) Uani 1 1 d . . .
C1 C 0.0000 -0.27385(8) 1.00863(10) 0.0178(4) Uani 1 2 d S . .
C2 C 0.0000 -0.32865(10) 1.06171(12) 0.0306(5) Uani 1 2 d S . .
C3 C 0.04819(8) -0.35527(11) 1.08497(14) 0.0610(7) Uani 1 1 d . . .
H3B H 0.0815 -0.3380 1.0698 0.073 Uiso 1 1 calc R . .
C4 C 0.04796(8) -0.40778(13) 1.13100(15) 0.0751(9) Uani 1 1 d . . .
H4B H 0.0812 -0.4260 1.1450 0.090 Uiso 1 1 calc R . .
C5 C 0.0000 -0.43316(13) 1.15623(17) 0.0486(7) Uani 1 2 d S . .
C6 C 0.0000 -0.49395(14) 1.20046(17) 0.0495(7) Uani 1 2 d S . .
C7A C 0.04612(16) -0.5116(2) 1.2379(2) 0.0403(11) Uiso 0.482(7) 1 d P A 1
H7AA H 0.0773 -0.4855 1.2356 0.048 Uiso 0.482(7) 1 calc PR A 1
C8A C 0.04683(17) -0.5682(2) 1.2795(2) 0.0398(11) Uiso 0.482(7) 1 d P A 1
H8AA H 0.0790 -0.5806 1.3021 0.048 Uiso 0.482(7) 1 calc PR A 1
C7B C 0.04751(15) -0.53238(19) 1.2085(2) 0.0369(10) Uiso 0.518(7) 1 d P A -2
H7BA H 0.0797 -0.5201 1.1858 0.044 Uiso 0.518(7) 1 calc PR A -2
C8B C 0.04740(15) -0.58728(19) 1.2488(2) 0.0378(10) Uiso 0.518(7) 1 d P A -2
H8BA H 0.0788 -0.6130 1.2514 0.045 Uiso 0.518(7) 1 calc PR A -2
C9 C 0.0000 -0.60535(10) 1.28667(12) 0.0263(4) Uani 1 2 d S . .
C10 C 0.0000 -0.66624(9) 1.33113(10) 0.0195(4) Uani 1 2 d S . .
C11 C 0.13005(8) -0.23063(8) 0.75058(9) 0.0363(4) Uani 1 1 d . . .
H11A H 0.1413 -0.2715 0.7662 0.044 Uiso 1 1 calc R . .
C12 C 0.15063(9) -0.20818(9) 0.68791(10) 0.0451(5) Uani 1 1 d . . .
H12A H 0.1763 -0.2326 0.6631 0.054 Uiso 1 1 calc R . .
C13 C 0.13226(6) -0.14813(7) 0.66213(8) 0.0310(3) Uani 1 1 d . . .
C14 C 0.09376(7) -0.11429(8) 0.70092(9) 0.0332(4) Uani 1 1 d . . .
H14A H 0.0799 -0.0747 0.6848 0.040 Uiso 1 1 calc R . .
C15 C 0.07603(6) -0.13988(8) 0.76396(8) 0.0277(3) Uani 1 1 d . . .
H15A H 0.0500 -0.1167 0.7894 0.033 Uiso 1 1 calc R . .
C16 C 0.33877(6) -0.17017(7) 0.39647(10) 0.0302(3) Uani 1 1 d . . .
H16A H 0.3577 -0.1524 0.3587 0.036 Uiso 1 1 calc R . .
C17 C 0.29454(7) -0.13531(9) 0.42303(9) 0.0390(4) Uani 1 1 d . . .
H17A H 0.2838 -0.0960 0.4029 0.047 Uiso 1 1 calc R . .
C18 C 0.26685(7) -0.16060(8) 0.48043(9) 0.0328(4) Uani 1 1 d . . .
C19 C 0.28653(9) -0.21796(9) 0.50979(12) 0.0524(6) Uani 1 1 d . . .
H19A H 0.2700 -0.2357 0.5493 0.063 Uiso 1 1 calc R . .
C20 C 0.33086(9) -0.24796(10) 0.47938(11) 0.0505(6) Uani 1 1 d . . .
H20A H 0.3446 -0.2855 0.5005 0.061 Uiso 1 1 calc R . .
C21 C 0.07659(6) 0.10838(8) 0.48492(8) 0.0259(3) Uani 1 1 d . . .
H21A H 0.0461 0.1290 0.5043 0.031 Uiso 1 1 calc R . .
C22 C 0.09418(7) 0.05024(8) 0.51432(9) 0.0326(4) Uani 1 1 d . . .
H22A H 0.0762 0.0328 0.5530 0.039 Uiso 1 1 calc R . .
C23 C 0.13881(7) 0.01858(7) 0.48549(8) 0.0313(3) Uani 1 1 d . . .
C24 C 0.16484(7) 0.04738(9) 0.42836(10) 0.0436(5) Uani 1 1 d . . .
H24A H 0.1950 0.0274 0.4076 0.052 Uiso 1 1 calc R . .
C25 C 0.14528(6) 0.10594(8) 0.40299(9) 0.0341(4) Uani 1 1 d . . .
H25A H 0.1634 0.1252 0.3654 0.041 Uiso 1 1 calc R . .
C26 C 0.15589(7) -0.12155(8) 0.59752(9) 0.0361(4) Uani 1 1 d . . .
C27 C 0.21938(7) -0.12692(8) 0.51174(9) 0.0367(4) Uani 1 1 d . . .
C28 C 0.16006(7) -0.04251(8) 0.51536(8) 0.0350(4) Uani 1 1 d . . .

loop_
_atom_site_aniso_label
_atom_site_aniso_U_11
_atom_site_aniso_U_22
_atom_site_aniso_U_33
_atom_site_aniso_U_23
_atom_site_aniso_U_13
_atom_site_aniso_U_12
Ni1 0.01624(7) 0.01181(8) 0.01464(7) -0.00081(7) -0.00145(7) 0.00082(5)
O1 0.0056(4) 0.0027(4) 0.0092(5) 0.0017(3) 0.000 0.000
O2 0.0293(5) 0.0238(5) 0.0210(5) 0.0088(4) -0.0049(4) -0.0066(4)
O3 0.0246(5) 0.0163(4) 0.0304(5) 0.0109(4) 0.0094(4) 0.0039(4)
N1 0.0246(6) 0.0200(6) 0.0187(5) 0.0020(4) 0.0042(4) 0.0044(5)
N2 0.0242(6) 0.0206(6) 0.0273(6) 0.0041(4) 0.0091(5) 0.0045(4)
N3 0.0169(5) 0.0183(6) 0.0232(6) 0.0024(4) 0.0017(4) 0.0015(4)
N4 0.0361(7) 0.0318(7) 0.0328(7) 0.0172(6) 0.0207(6) 0.0218(6)
N5 0.0374(7) 0.0334(7) 0.0342(7) 0.0199(6) 0.0225(6) 0.0226(6)
N6 0.0348(7) 0.0253(6) 0.0309(6) 0.0152(5) 0.0174(5) 0.0181(5)
C1 0.0261(9) 0.0128(9) 0.0146(8) 0.0037(6) 0.000 0.000
C2 0.0344(11) 0.0231(11) 0.0343(11) 0.0160(9) 0.000 0.000
C3 0.0310(9) 0.0596(13) 0.0925(17) 0.0587(13) -0.0064(10) -0.0125(9)
C4 0.0321(10) 0.0813(16) 0.112(2) 0.0794(16) -0.0107(11) -0.0024(10)
C5 0.0373(13) 0.0432(14) 0.0654(18) 0.0364(14) 0.000 0.000
C6 0.0319(12) 0.0448(15) 0.0720(19) 0.0401(14) 0.000 0.000
C9 0.0260(10) 0.0183(9) 0.0346(11) 0.0142(8) 0.000 0.000
C10 0.0243(9) 0.0154(9) 0.0188(9) 0.0012(7) 0.000 0.000
C11 0.0504(10) 0.0270(8) 0.0316(8) 0.0117(6) 0.0197(8) 0.0187(7)
C12 0.0614(12) 0.0355(9) 0.0384(9) 0.0156(8) 0.0300(9) 0.0287(9)
C13 0.0339(8) 0.0323(8) 0.0268(7) 0.0103(6) 0.0128(6) 0.0144(7)
C14 0.0307(8) 0.0327(8) 0.0363(8) 0.0139(7) 0.0131(7) 0.0164(7)
C15 0.0285(7) 0.0289(8) 0.0258(7) 0.0078(6) 0.0098(6) 0.0112(6)
C16 0.0375(7) 0.0243(7) 0.0289(7) 0.0082(7) 0.0197(7) 0.0106(6)
C17 0.0473(9) 0.0324(9) 0.0373(9) 0.0160(7) 0.0212(8) 0.0191(8)
C18 0.0335(8) 0.0322(8) 0.0328(8) 0.0129(7) 0.0157(6) 0.0166(7)
C19 0.0587(12) 0.0410(10) 0.0573(13) 0.0276(9) 0.0401(11) 0.0285(9)
C20 0.0565(12) 0.0379(10) 0.0571(12) 0.0265(10) 0.0339(10) 0.0271(9)
C21 0.0272(7) 0.0228(7) 0.0279(7) 0.0062(6) 0.0107(6) 0.0074(6)
C22 0.0329(8) 0.0295(8) 0.0354(8) 0.0147(7) 0.0160(7) 0.0098(7)
C23 0.0342(8) 0.0267(8) 0.0328(8) 0.0115(6) 0.0134(7) 0.0142(6)
C24 0.0392(9) 0.0470(10) 0.0447(10) 0.0241(8) 0.0260(8) 0.0294(8)
C25 0.0294(7) 0.0339(8) 0.0390(10) 0.0185(7) 0.0167(6) 0.0165(6)
C26 0.0419(9) 0.0308(8) 0.0357(8) 0.0161(7) 0.0204(7) 0.0214(7)
C27 0.0405(8) 0.0360(9) 0.0335(8) 0.0169(7) 0.0212(7) 0.0217(7)
C28 0.0365(8) 0.0346(9) 0.0339(8) 0.0171(7) 0.0183(7) 0.0184(7)

loop_
_atom_type_symbol
_atom_type_description
_atom_type_scat_dispersion_real
_atom_type_scat_dispersion_imag
_atom_type_scat_source
C C 0.0033 0.0016 'International Tables Vol C Tables 4.2.6.8 and 6.1.1.4'
H H 0.0000 0.0000 'International Tables Vol C Tables 4.2.6.8 and 6.1.1.4'
N N 0.0061 0.0033 'International Tables Vol C Tables 4.2.6.8 and 6.1.1.4'
O O 0.0106 0.0060 'International Tables Vol C Tables 4.2.6.8 and 6.1.1.4'
Ni Ni 0.3393 1.1124 'International Tables Vol C Tables 4.2.6.8 and 6.1.1.4'

loop_
_geom_angle_atom_site_label_1
_geom_angle_atom_site_label_2
_geom_angle_atom_site_label_3
_geom_angle
_geom_angle_site_symmetry_1
_geom_angle_site_symmetry_3
O1 Ni1 O3 95.55(4) . 2_544
O1 Ni1 O2 91.79(4) . .
O3 Ni1 O2 92.63(4) 2_544 .
O1 Ni1 N1 88.22(4) . .
O3 Ni1 N1 86.93(5) 2_544 .
O2 Ni1 N1 179.56(5) . .
O1 Ni1 N3 87.30(4) . 3
O3 Ni1 N3 174.91(4) 2_544 3
O2 Ni1 N3 91.49(4) . 3
N1 Ni1 N3 88.95(5) . 3
O1 Ni1 N2 173.30(5) . 6_545
O3 Ni1 N2 87.61(4) 2_544 6_545
O2 Ni1 N2 82.15(5) . 6_545
N1 Ni1 N2 97.86(5) . 6_545
N3 Ni1 N2 90.01(4) 3 6_545
Ni1 O1 Ni1 119.61(5) . 4
C1 O2 Ni1 128.70(10) . .
C10 O3 Ni1 132.73(10) . 2_545
C11 N1 C15 116.78(12) . .
C11 N1 Ni1 123.99(10) . .
C15 N1 Ni1 119.17(9) . .
C16 N2 C20 116.37(13) . .
C16 N2 Ni1 125.07(10) . 6_544
C20 N2 Ni1 116.98(11) . 6_544
C25 N3 C21 117.25(12) . .
C25 N3 Ni1 123.60(9) . 3_554
C21 N3 Ni1 119.14(9) . 3_554
C26 N4 C28 114.51(12) . .
C27 N5 C26 115.12(12) . .
C27 N6 C28 114.42(12) . .
O2 C1 O2 127.43(17) . 4
O2 C1 C2 116.28(8) . .
O2 C1 C2 116.28(8) 4 .
C3 C2 C3 118.1(2) . 4
C3 C2 C1 120.90(10) . .
C3 C2 C1 120.90(10) 4 .
C2 C3 C4 120.72(17) . .
C5 C4 C3 121.42(18) . .
C4 C5 C4 117.5(2) 4 .
C4 C5 C6 120.86(11) 4 .
C4 C5 C6 120.86(11) . .
C7A C6 C7A 108.9(4) . 4
C7A C6 C7B 29.34(18) . .
C7A C6 C7B 117.8(3) 4 .
C7A C6 C7B 117.8(3) . 4
C7A C6 C7B 29.34(18) 4 4
C7B C6 C7B 110.5(3) . 4
C7A C6 C5 120.5(2) . .
C7A C6 C5 120.5(2) 4 .
C7B C6 C5 121.59(18) . .
C7B C6 C5 121.59(18) 4 .
C6 C7A C8A 121.3(3) . .
C9 C8A C7A 120.1(3) . .
C8B C7B C6 121.4(3) . .
C7B C8B C9 120.5(3) . .
C8A C9 C8A 111.7(4) . 4
C8A C9 C8B 29.22(18) . .
C8A C9 C8B 118.7(2) 4 .
C8A C9 C8B 118.7(2) . 4
C8A C9 C8B 29.22(18) 4 4
C8B C9 C8B 109.7(3) . 4
C8A C9 C10 120.86(18) . .
C8A C9 C10 120.86(18) 4 .
C8B C9 C10 120.34(17) . .
C8B C9 C10 120.34(17) 4 .
O3 C10 O3 127.78(17) 4 .
O3 C10 C9 116.11(9) 4 .
O3 C10 C9 116.11(9) . .
N1 C11 C12 123.68(14) . .
C11 C12 C13 118.93(15) . .
C14 C13 C12 118.00(14) . .
C14 C13 C26 122.10(13) . .
C12 C13 C26 119.83(13) . .
C13 C14 C15 119.27(14) . .
N1 C15 C14 123.20(13) . .
N2 C16 C17 124.41(14) . .
C18 C17 C16 118.29(14) . .
C19 C18 C17 117.89(14) . .
C19 C18 C27 120.23(14) . .
C17 C18 C27 121.84(13) . .
C20 C19 C18 118.70(16) . .
N2 C20 C19 124.01(16) . .
N3 C21 C22 123.24(13) . .
C23 C22 C21 119.06(13) . .
C22 C23 C24 118.16(13) . .
C22 C23 C28 121.49(13) . .
C24 C23 C28 120.30(13) . .
C25 C24 C23 119.11(14) . .
N3 C25 C24 123.15(13) . .
N4 C26 N5 125.26(13) . .
N4 C26 C13 117.46(13) . .
N5 C26 C13 117.28(13) . .
N5 C27 N6 125.32(13) . .
N5 C27 C18 116.45(13) . .
N6 C27 C18 118.22(13) . .
N6 C28 N4 125.30(13) . .
N6 C28 C23 117.33(13) . .
N4 C28 C23 117.36(13) . .

loop_
_geom_bond_atom_site_label_1
_geom_bond_atom_site_label_2
_geom_bond_distance
_geom_bond_site_symmetry_2
Ni1 O1 1.9797(6) .
Ni1 O3 2.0392(9) 2_544
Ni1 O2 2.0501(11) .
Ni1 N1 2.0918(12) .
Ni1 N3 2.1076(11) 3
Ni1 N2 2.1337(13) 6_545
O1 Ni1 1.9797(6) 4
O2 C1 1.2511(13) .
O3 C10 1.2445(13) .
O3 Ni1 2.0392(9) 2_545
N1 C11 1.3390(19) .
N1 C15 1.3509(19) .
N2 C16 1.3111(18) .
N2 C20 1.342(2) .
N2 Ni1 2.1337(13) 6_544
N3 C25 1.3413(17) .
N3 C21 1.3414(18) .
N3 Ni1 2.1076(11) 3_554
N4 C26 1.3334(19) .
N4 C28 1.3495(18) .
N5 C27 1.3345(19) .
N5 C26 1.3374(18) .
N6 C27 1.3402(19) .
N6 C28 1.3404(18) .
C1 O2 1.2511(13) 4
C1 C2 1.512(3) .
C2 C3 1.368(2) .
C2 C3 1.368(2) 4
C3 C4 1.389(2) .
C4 C5 1.366(2) .
C5 C4 1.366(2) 4
C5 C6 1.504(3) .
C6 C7A 1.380(4) .
C6 C7A 1.380(4) 4
C6 C7B 1.407(4) .
C6 C7B 1.407(4) 4
C7A C8A 1.404(6) .
C8A C9 1.378(4) .
C7B C8B 1.363(5) .
C8B C9 1.411(4) .
C9 C8A 1.378(4) 4
C9 C8B 1.411(4) 4
C9 C10 1.509(3) .
C10 O3 1.2445(13) 4
C11 C12 1.376(2) .
C12 C13 1.398(2) .
C13 C14 1.381(2) .
C13 C26 1.466(2) .
C14 C15 1.382(2) .
C16 C17 1.388(2) .
C17 C18 1.387(2) .
C18 C19 1.387(2) .
C18 C27 1.473(2) .
C19 C20 1.371(2) .
C21 C22 1.384(2) .
C22 C23 1.380(2) .
C23 C24 1.393(2) .
C23 C28 1.469(2) .
C24 C25 1.378(2) .

loop_
_platon_squeeze_void_nr
_platon_squeeze_void_average_x
_platon_squeeze_void_average_y
_platon_squeeze_void_average_z
_platon_squeeze_void_volume
_platon_squeeze_void_count_electrons
_platon_squeeze_void_content
1 0.319 -0.038 0.022 6116 1279 ' '
